data_7716936
loop_
_publ_author_name
'Wessels, Vivien'
'K&#xfc;gle, Sofia'
'H&#xf6;ppe, Henning A'

_publ_section_title
;
 Crystal structure, optical properties and thermal properties of
 M<sub>2</sub>[W<sub>2</sub>O<sub>3</sub>(SO<sub>4</sub>)<sub>6</sub>] (M
 = Y, Eu, Tb, Lu, Bi).
;
_journal_issue 37
_journal_name_full 'Dalton transactions (Cambridge, England : 2003)'
_journal_page_first 15703
_journal_page_last 15712
_journal_paper_doi 10.1039/d4dt02259a
_journal_volume 53
_journal_year 2024
_chemical_formula_sum 'O13.5 S3 Tb W'
_chemical_formula_weight 654.95
_space_group_crystal_system monoclinic
_space_group_IT_number 15
_space_group_name_Hall '-C 2yc'
_space_group_name_H-M_alt 'C 1 2/c 1'
_audit_creation_method SHELXL-2014/7
_audit_update_record
;
2024-08-07 deposited with the CCDC.	2024-08-30 downloaded from the CCDC.
;
_cell_angle_alpha 90
_cell_angle_beta 100.8300(10)
_cell_angle_gamma 90
_cell_formula_units_Z 8
_cell_length_a 19.9980(6)
_cell_length_b 5.4727(2)
_cell_length_c 18.5827(6)
_cell_measurement_temperature 300(2)
_cell_volume 1997.52(11)
_computing_structure_refinement 'SHELXL-2014/7 (Sheldrick, 2014)'
_diffrn_ambient_temperature 300(2)
_diffrn_measured_fraction_theta_full 0.997
_diffrn_measured_fraction_theta_max 0.999
_diffrn_radiation_type MoK\a
_diffrn_radiation_wavelength 0.71073
_diffrn_reflns_av_R_equivalents 0.0871
_diffrn_reflns_av_unetI/netI 0.0381
_diffrn_reflns_Laue_measured_fraction_full 0.997
_diffrn_reflns_Laue_measured_fraction_max 0.999
_diffrn_reflns_limit_h_max 34
_diffrn_reflns_limit_h_min -34
_diffrn_reflns_limit_k_max 9
_diffrn_reflns_limit_k_min -9
_diffrn_reflns_limit_l_max 31
_diffrn_reflns_limit_l_min -31
_diffrn_reflns_number 55272
_diffrn_reflns_point_group_measured_fraction_full 0.997
_diffrn_reflns_point_group_measured_fraction_max 0.999
_diffrn_reflns_theta_full 25.242
_diffrn_reflns_theta_max 37.499
_diffrn_reflns_theta_min 2.232
_exptl_absorpt_coefficient_mu 19.238
_exptl_crystal_density_diffrn 4.356
_exptl_crystal_F_000 2360
_refine_diff_density_max 4.202
_refine_diff_density_min -8.356
_refine_diff_density_rms 0.446
_refine_ls_extinction_coef 0.00006(3)
_refine_ls_extinction_expression Fc^*^=kFc[1+0.001xFc^2^\l^3^/sin(2\q)]^-1/4^
_refine_ls_extinction_method 'SHELXL-2014/7 (Sheldrick 2014'
_refine_ls_goodness_of_fit_ref 1.139
_refine_ls_hydrogen_treatment undef
_refine_ls_matrix_type full
_refine_ls_number_parameters 184
_refine_ls_number_reflns 5253
_refine_ls_number_restraints 0
_refine_ls_restrained_S_all 1.139
_refine_ls_R_factor_all 0.0499
_refine_ls_R_factor_gt 0.0427
_refine_ls_shift/su_max 0.001
_refine_ls_shift/su_mean 0.000
_refine_ls_structure_factor_coef Fsqd
_refine_ls_weighting_details 'w=1/[\s^2^(Fo^2^)+122.3802P] where P=(Fo^2^+2Fc^2^)/3'
_refine_ls_weighting_scheme calc
_refine_ls_wR_factor_gt 0.0927
_refine_ls_wR_factor_ref 0.0952
_reflns_Friedel_coverage 0.000
_reflns_number_gt 4462
_reflns_number_total 5253
_reflns_threshold_expression 'I > 2\s(I)'
_cod_data_source_file d4dt02259a2.cif
_cod_data_source_block mo_SK84_K1_0m_a
_cod_depositor_comments 'Adding full bibliography for 7716934--7716938.cif.'
_cod_original_sg_symbol_H-M 'C 2/c'
_cod_original_formula_sum 'O13.50 S3 Tb W'
_cod_database_code 7716936
_shelx_shelxl_version_number 2014/7
_shelx_space_group_comment
;
The symmetry employed for this shelxl refinement is uniquely defined
by the following loop, which should always be used as a source of
symmetry information in preference to the above space-group names.
They are only intended as comments.
;

loop_
_space_group_symop_operation_xyz
'x, y, z'
'-x, y, -z+1/2'
'x+1/2, y+1/2, z'
'-x+1/2, y+1/2, -z+1/2'
'-x, -y, -z'
'x, -y, z-1/2'
'-x+1/2, -y+1/2, -z'
'x+1/2, -y+1/2, z-1/2'

loop_
_atom_site_label
_atom_site_type_symbol
_atom_site_fract_x
_atom_site_fract_y
_atom_site_fract_z
_atom_site_U_iso_or_equiv
_atom_site_adp_type
_atom_site_occupancy
_atom_site_site_symmetry_order
_atom_site_calc_flag
_atom_site_refinement_flags_posn
_atom_site_refinement_flags_adp
_atom_site_refinement_flags_occupancy
_atom_site_disorder_assembly
_atom_site_disorder_group
Tb1 Tb 0.68257(2) 0.01271(5) 0.60792(2) 0.00840(7) Uani 1 1 d . . . . .
O2 O 0.9700(3) 0.5675(14) 0.6026(3) 0.0295(13) Uani 1 1 d . . . . .
W1B W 0.94023(6) 0.2533(2) 0.66253(7) 0.0119(3) Uani 0.1983(12) 1 d . . P A 1
O1B O 1.0000 0.353(6) 0.7500 0.012(5) Uani 0.1983(12) 2 d S T P A 1
W1A W 1.05922(2) 0.75449(5) 0.83752(2) 0.00769(7) Uani 0.8017(12) 1 d . . P A 2
O1A O 1.0000 0.6576(15) 0.7500 0.0102(12) Uani 0.8017(12) 2 d S T P A 2
S1 S 0.83613(7) -0.0051(3) 0.52077(7) 0.0087(2) Uani 1 1 d . . . . .
O11 O 0.8575(3) 0.2216(10) 0.4917(3) 0.0190(9) Uani 1 1 d . . . . .
O12 O 0.7659(2) -0.0018(9) 0.5275(3) 0.0137(8) Uani 1 1 d . . . . .
O13 O 0.8784(3) -0.0261(12) 0.5989(3) 0.0198(10) Uani 1 1 d . . . . .
O14 O 0.8546(3) -0.2178(10) 0.4816(3) 0.0196(10) Uani 1 1 d . . . . .
S2 S 0.79447(7) 0.5123(3) 0.68467(7) 0.0092(2) Uani 1 1 d . . . . .
O21 O 0.7674(3) 0.2928(12) 0.6479(4) 0.0309(14) Uani 1 1 d . . . . .
O22 O 0.7619(3) 0.7231(12) 0.6468(4) 0.0293(14) Uani 1 1 d . . . . .
O23 O 0.7943(3) 0.5136(13) 0.7603(3) 0.0264(13) Uani 1 1 d . . . . .
O24 O 0.8692(3) 0.5229(11) 0.6747(3) 0.0213(10) Uani 1 1 d . . . . .
S3 S 0.91632(7) 1.0178(3) 0.82142(8) 0.0107(2) Uani 1 1 d . . . . .
O31 O 0.9941(2) 1.0181(10) 0.8420(3) 0.0161(9) Uani 1 1 d . . . . .
O32 O 0.9000(2) 1.0005(10) 0.7411(2) 0.0149(8) Uani 1 1 d . . . . .
O33 O 0.8916(3) 0.8082(13) 0.8553(3) 0.0267(12) Uani 1 1 d . . . . .
O34 O 0.8945(3) 1.2504(12) 0.8458(3) 0.0234(11) Uani 1 1 d . . . . .

loop_
_atom_site_aniso_label
_atom_site_aniso_U_11
_atom_site_aniso_U_22
_atom_site_aniso_U_33
_atom_site_aniso_U_23
_atom_site_aniso_U_13
_atom_site_aniso_U_12
Tb1 0.00798(11) 0.00993(12) 0.00725(10) -0.00013(8) 0.00132(7) -0.00019(8)
O2 0.022(3) 0.043(4) 0.025(3) -0.004(3) 0.008(2) 0.008(3)
W1B 0.0109(5) 0.0129(5) 0.0118(5) -0.0002(4) 0.0016(3) 0.0012(4)
O1B 0.009(12) 0.012(13) 0.016(13) 0.000 0.002(10) 0.000
W1A 0.00617(10) 0.00981(12) 0.00670(10) -0.00024(8) 0.00018(7) 0.00049(8)
O1A 0.009(3) 0.012(3) 0.009(3) 0.000 0.000(2) 0.000
S1 0.0092(5) 0.0102(5) 0.0065(5) 0.0005(4) 0.0010(4) 0.0003(4)
O11 0.016(2) 0.018(2) 0.024(2) 0.0104(19) 0.0084(18) -0.0005(18)
O12 0.0105(17) 0.018(2) 0.0134(18) -0.0001(16) 0.0036(14) 0.0007(16)
O13 0.0126(19) 0.036(3) 0.0092(17) 0.0040(19) -0.0009(15) -0.001(2)
O14 0.018(2) 0.015(2) 0.026(2) -0.0097(19) 0.0046(19) -0.0005(18)
S2 0.0076(5) 0.0110(6) 0.0085(5) -0.0002(4) 0.0004(4) -0.0009(4)
O21 0.025(3) 0.025(3) 0.044(4) -0.022(3) 0.012(3) -0.015(2)
O22 0.022(3) 0.028(3) 0.040(3) 0.020(3) 0.011(2) 0.014(2)
O23 0.028(3) 0.048(4) 0.0022(16) 0.002(2) -0.0004(16) 0.000(3)
O24 0.0082(18) 0.028(3) 0.028(3) 0.003(2) 0.0038(18) 0.0007(18)
S3 0.0076(5) 0.0155(6) 0.0095(5) -0.0008(5) 0.0027(4) 0.0006(5)
O31 0.0080(17) 0.022(2) 0.018(2) -0.0032(18) 0.0013(15) 0.0002(16)
O32 0.0127(18) 0.023(2) 0.0087(16) -0.0005(16) 0.0002(14) 0.0037(17)
O33 0.021(2) 0.034(3) 0.026(3) 0.010(2) 0.007(2) -0.009(2)
O34 0.016(2) 0.028(3) 0.026(2) -0.012(2) 0.0034(19) 0.009(2)

loop_
_atom_type_symbol
_atom_type_description
_atom_type_scat_dispersion_real
_atom_type_scat_dispersion_imag
_atom_type_scat_source
O O 0.0106 0.0060 'International Tables Vol C Tables 4.2.6.8 and 6.1.1.4'
S S 0.1246 0.1234 'International Tables Vol C Tables 4.2.6.8 and 6.1.1.4'
Tb Tb -0.1723 4.1537 'International Tables Vol C Tables 4.2.6.8 and 6.1.1.4'
W W -0.8490 6.8722 'International Tables Vol C Tables 4.2.6.8 and 6.1.1.4'

loop_
_geom_angle_atom_site_label_1
_geom_angle_atom_site_label_2
_geom_angle_atom_site_label_3
_geom_angle
_geom_angle_site_symmetry_1
_geom_angle_site_symmetry_3
_geom_angle_publ_flag
O22 Tb1 O21 86.2(3) 1_545 . ?
O22 Tb1 O14 81.6(2) 1_545 7_646 ?
O21 Tb1 O14 143.7(2) . 7_646 ?
O22 Tb1 O11 142.4(2) 1_545 7_656 ?
O21 Tb1 O11 87.9(2) . 7_656 ?
O14 Tb1 O11 81.5(2) 7_646 7_656 ?
O22 Tb1 O33 145.3(2) 1_545 4_646 ?
O21 Tb1 O33 85.2(2) . 4_646 ?
O14 Tb1 O33 122.8(2) 7_646 4_646 ?
O11 Tb1 O33 70.8(2) 7_656 4_646 ?
O22 Tb1 O34 85.7(2) 1_545 4_636 ?
O21 Tb1 O34 140.5(2) . 4_636 ?
O14 Tb1 O34 72.6(2) 7_646 4_636 ?
O11 Tb1 O34 120.34(18) 7_656 4_636 ?
O33 Tb1 O34 80.0(2) 4_646 4_636 ?
O22 Tb1 O23 71.8(2) 1_545 4_646 ?
O21 Tb1 O23 71.4(2) . 4_646 ?
O14 Tb1 O23 134.5(2) 7_646 4_646 ?
O11 Tb1 O23 140.0(2) 7_656 4_646 ?
O33 Tb1 O23 73.6(2) 4_646 4_646 ?
O34 Tb1 O23 69.4(2) 4_636 4_646 ?
O22 Tb1 O12 69.75(19) 1_545 . ?
O21 Tb1 O12 70.9(2) . . ?
O14 Tb1 O12 72.76(18) 7_646 . ?
O11 Tb1 O12 73.19(17) 7_656 . ?
O33 Tb1 O12 137.1(2) 4_646 . ?
O34 Tb1 O12 139.8(2) 4_636 . ?
O23 Tb1 O12 126.91(18) 4_646 . ?
O31 W1B O1B 84.4(8) 2_746 . ?
O31 W1B O24 176.3(2) 2_746 . ?
O1B W1B O24 92.0(8) . . ?
O31 W1B O13 79.7(2) 2_746 . ?
O1B W1B O13 150.1(10) . . ?
O24 W1B O13 103.1(2) . . ?
O31 W1B O2 105.0(2) 2_746 . ?
O1B W1B O2 91.2(8) . . ?
O24 W1B O2 75.9(2) . . ?
O13 W1B O2 117.2(2) . . ?
O31 W1B O32 86.9(2) 2_746 1_545 ?
O1B W1B O32 82.4(7) . 1_545 ?
O24 W1B O32 91.8(2) . 1_545 ?
O13 W1B O32 71.69(19) . 1_545 ?
O2 W1B O32 165.9(2) . 1_545 ?
W1B O1B W1B 147(2) 2_756 . ?
O2 W1A O1A 99.0(3) 2_756 . ?
O2 W1A O31 95.9(3) 2_756 . ?
O1A W1A O31 86.0(2) . . ?
O2 W1A O24 92.0(3) 2_756 2_756 ?
O1A W1A O24 94.1(2) . 2_756 ?
O31 W1A O24 172.0(2) . 2_756 ?
O2 W1A O13 103.5(3) 2_756 2_766 ?
O1A W1A O13 155.7(3) . 2_766 ?
O31 W1A O13 82.8(2) . 2_766 ?
O24 W1A O13 94.0(2) 2_756 2_766 ?
O2 W1A O32 179.0(3) 2_756 2_756 ?
O1A W1A O32 81.7(2) . 2_756 ?
O31 W1A O32 84.9(2) . 2_756 ?
O24 W1A O32 87.1(2) 2_756 2_756 ?
O13 W1A O32 76.0(2) 2_766 2_756 ?
W1A O1A W1A 147.6(5) 2_756 . ?
O12 S1 O11 112.5(3) . . ?
O12 S1 O14 113.4(3) . . ?
O11 S1 O14 112.3(3) . . ?
O12 S1 O13 107.0(3) . . ?
O11 S1 O13 105.5(3) . . ?
O14 S1 O13 105.4(3) . . ?
S1 O11 Tb1 137.4(3) . 7_656 ?
S1 O12 Tb1 147.9(3) . . ?
S1 O13 W1A 142.0(4) . 2_746 ?
S1 O13 W1B 128.0(4) . . ?
S1 O14 Tb1 146.3(3) . 7_646 ?
O23 S2 O21 114.1(4) . . ?
O23 S2 O22 113.5(4) . . ?
O21 S2 O22 110.0(4) . . ?
O23 S2 O24 107.8(3) . . ?
O21 S2 O24 105.2(4) . . ?
O22 S2 O24 105.7(3) . . ?
S2 O21 Tb1 154.0(4) . . ?
S2 O22 Tb1 160.3(4) . 1_565 ?
S2 O23 Tb1 168.9(4) . 4_656 ?
S2 O24 W1A 141.8(4) . 2_756 ?
S2 O24 W1B 132.9(4) . . ?
O33 S3 O34 114.5(4) . . ?
O33 S3 O32 111.3(4) . . ?
O34 S3 O32 110.6(3) . . ?
O33 S3 O31 108.0(3) . . ?
O34 S3 O31 105.9(3) . . ?
O32 S3 O31 106.0(3) . . ?
S3 O31 W1B 133.3(3) . 2_766 ?
S3 O31 W1A 129.9(3) . . ?
S3 O32 W1A 131.3(3) . 2_756 ?
S3 O32 W1B 125.2(3) . 1_565 ?
S3 O33 Tb1 161.9(4) . 4_656 ?
S3 O34 Tb1 153.9(4) . 4_666 ?

loop_
_geom_bond_atom_site_label_1
_geom_bond_atom_site_label_2
_geom_bond_distance
_geom_bond_site_symmetry_2
_geom_bond_publ_flag
Tb1 O22 2.263(6) 1_545 ?
Tb1 O21 2.303(6) . ?
Tb1 O14 2.337(5) 7_646 ?
Tb1 O11 2.372(5) 7_656 ?
Tb1 O33 2.379(6) 4_646 ?
Tb1 O34 2.382(5) 4_636 ?
Tb1 O23 2.405(5) 4_646 ?
Tb1 O12 2.440(5) . ?
O2 W1A 1.695(6) 2_756 ?
O2 W1B 2.191(8) . ?
W1B O31 1.852(5) 2_746 ?
W1B O1B 1.908(10) . ?
W1B O24 2.089(6) . ?
W1B O13 2.171(6) . ?
W1B O32 2.266(5) 1_545 ?
O1B W1B 1.908(10) 2_756 ?
W1A O2 1.695(6) 2_756 ?
W1A O1A 1.899(2) . ?
W1A O31 1.955(5) . ?
W1A O24 1.956(5) 2_756 ?
W1A O13 1.959(5) 2_766 ?
W1A O32 2.250(5) 2_756 ?
O1A W1A 1.899(2) 2_756 ?
S1 O12 1.433(5) . ?
S1 O11 1.449(5) . ?
S1 O14 1.456(5) . ?
S1 O13 1.542(5) . ?
O11 Tb1 2.372(5) 7_656 ?
O13 W1A 1.959(5) 2_746 ?
O14 Tb1 2.337(5) 7_646 ?
S2 O23 1.406(5) . ?
S2 O21 1.437(6) . ?
S2 O22 1.441(6) . ?
S2 O24 1.542(5) . ?
O22 Tb1 2.263(6) 1_565 ?
O23 Tb1 2.405(5) 4_656 ?
O24 W1A 1.956(5) 2_756 ?
S3 O33 1.440(6) . ?
S3 O34 1.446(6) . ?
S3 O32 1.469(5) . ?
S3 O31 1.531(5) . ?
O31 W1B 1.852(5) 2_766 ?
O32 W1A 2.250(5) 2_756 ?
O32 W1B 2.266(5) 1_565 ?
O33 Tb1 2.379(6) 4_656 ?
O34 Tb1 2.382(5) 4_666 ?
